data_7157676
loop_
_publ_author_name
'Mu, Yuanyang'
'Yuan, Yang'
'Wang, Ye'
'Xu, Murong'
'Feng, Ye'
'Zhao, Yulei'
'Li, Yanzhong'

_publ_section_title
;
 Synthesis of indoline-fused eight-membered azaheterocycles through
 Zn-catalyzed dearomatization of indoles and subsequent base-promoted C-C
 activation.
;
_journal_issue 35
_journal_name_full 'Organic &amp; biomolecular chemistry'
_journal_page_first 6916
_journal_page_last 6926
_journal_paper_doi 10.1039/d0ob01626h
_journal_volume 18
_journal_year 2020
_chemical_formula_sum 'C34 H24 Br N O4'
_chemical_formula_weight 590.45
_space_group_crystal_system monoclinic
_space_group_IT_number 14
_space_group_name_Hall '-P 2ybc'
_space_group_name_H-M_alt 'P 1 21/c 1'
_atom_sites_solution_hydrogens geom
_audit_creation_method SHELXL-2013
_audit_update_record
;
2020-05-29 deposited with the CCDC.	2020-08-20 downloaded from the CCDC.
;
_cell_angle_alpha 90
_cell_angle_beta 91.359(9)
_cell_angle_gamma 90
_cell_formula_units_Z 4
_cell_length_a 11.571(3)
_cell_length_b 17.156(5)
_cell_length_c 13.431(4)
_cell_measurement_reflns_used 5626
_cell_measurement_temperature 293(2)
_cell_measurement_theta_max 40.33
_cell_measurement_theta_min 4.749
_cell_volume 2665.5(13)
_computing_cell_refinement 'Bruker SAINT'
_computing_data_collection 'Bruker APEX2'
_computing_data_reduction 'Bruker SAINT'
_computing_molecular_graphics 'Bruker SHELXTL'
_computing_publication_material 'Bruker SHELXTL'
_computing_structure_refinement 'SHELXL-2013 (Sheldrick, 2013)'
_computing_structure_solution 'SHELXS-97 (Sheldrick 2008)'
_diffrn_ambient_temperature 293(2)
_diffrn_measured_fraction_theta_full 0.982
_diffrn_measured_fraction_theta_max 1.011
_diffrn_measurement_device_type 'Bruker APEX-II CCD'
_diffrn_measurement_method '\f and \w scans'
_diffrn_radiation_type MoK\a
_diffrn_radiation_wavelength 0.71073
_diffrn_reflns_av_R_equivalents 0.1610
_diffrn_reflns_av_unetI/netI 0.1005
_diffrn_reflns_Laue_measured_fraction_full 0.982
_diffrn_reflns_Laue_measured_fraction_max 1.011
_diffrn_reflns_limit_h_max 13
_diffrn_reflns_limit_h_min -13
_diffrn_reflns_limit_k_max 20
_diffrn_reflns_limit_k_min -20
_diffrn_reflns_limit_l_max 15
_diffrn_reflns_limit_l_min -15
_diffrn_reflns_number 33030
_diffrn_reflns_point_group_measured_fraction_full 0.982
_diffrn_reflns_point_group_measured_fraction_max 1.011
_diffrn_reflns_theta_full 25.242
_diffrn_reflns_theta_max 25.000
_diffrn_reflns_theta_min 2.296
_exptl_absorpt_coefficient_mu 1.584
_exptl_absorpt_correction_T_max 0.7456
_exptl_absorpt_correction_T_min 0.4758
_exptl_absorpt_correction_type multi-scan
_exptl_absorpt_process_details sadabs
_exptl_crystal_colour red
_exptl_crystal_density_diffrn 1.471
_exptl_crystal_description prismatic
_exptl_crystal_F_000 1208
_exptl_crystal_size_max 0.150
_exptl_crystal_size_mid 0.100
_exptl_crystal_size_min 0.080
_refine_diff_density_max 0.667
_refine_diff_density_min -0.570
_refine_diff_density_rms 0.100
_refine_ls_extinction_coef 0.019(3)
_refine_ls_extinction_expression Fc^*^=kFc[1+0.001xFc^2^\l^3^/sin(2\q)]^-1/4^
_refine_ls_extinction_method SHELXL
_refine_ls_goodness_of_fit_ref 1.032
_refine_ls_hydrogen_treatment constr
_refine_ls_matrix_type full
_refine_ls_number_parameters 366
_refine_ls_number_reflns 4672
_refine_ls_number_restraints 0
_refine_ls_restrained_S_all 1.032
_refine_ls_R_factor_all 0.1810
_refine_ls_R_factor_gt 0.1027
_refine_ls_shift/su_max 0.006
_refine_ls_shift/su_mean 0.001
_refine_ls_structure_factor_coef Fsqd
_refine_ls_weighting_details 'w=1/[\s^2^(Fo^2^)+(0.1568P)^2^+7.4446P] where P=(Fo^2^+2Fc^2^)/3'
_refine_ls_weighting_scheme calc
_refine_ls_wR_factor_gt 0.2623
_refine_ls_wR_factor_ref 0.3215
_reflns_Friedel_coverage 0.000
_reflns_number_gt 2473
_reflns_number_total 4672
_reflns_threshold_expression 'I > 2\s(I)'
_cod_data_source_file d0ob01626h2.cif
_cod_data_source_block d8v19220
_cod_depositor_comments 'Adding full bibliography for 7157675--7157676.cif.'
_cod_original_cell_volume 2665.5(14)
_cod_original_sg_symbol_H-M 'P 21/c'
_cod_database_code 7157676
_shelx_space_group_comment
; 
The symmetry employed for this shelxl refinement is uniquely defined 
by the following loop, which should always be used as a source of 
symmetry information in preference to the above space-group names. 
They are only intended as comments. 
;
_shelx_estimated_absorpt_t_min 0.797
_shelx_estimated_absorpt_t_max 0.884
_shelxl_version_number 2013-4

loop_
_space_group_symop_operation_xyz
'x, y, z'
'-x, y+1/2, -z+1/2'
'-x, -y, -z'
'x, -y-1/2, z-1/2'

loop_
_atom_site_label
_atom_site_type_symbol
_atom_site_fract_x
_atom_site_fract_y
_atom_site_fract_z
_atom_site_U_iso_or_equiv
_atom_site_adp_type
_atom_site_occupancy
_atom_site_site_symmetry_order
_atom_site_calc_flag
_atom_site_refinement_flags_posn
_atom_site_refinement_flags_adp
_atom_site_refinement_flags_occupancy
_atom_site_disorder_assembly
_atom_site_disorder_group
Br1 Br 0.95692(14) 0.08204(8) 0.17246(14) 0.1002(7) Uani 1 1 d . . . . .
N1 N 0.6634(6) 0.1806(5) 0.3822(6) 0.056(2) Uani 1 1 d . . . . .
C25 C 0.8383(9) 0.3354(6) 0.1754(8) 0.062(3) Uani 1 1 d . . . . .
H25 H 0.8732 0.3773 0.1441 0.074 Uiso 1 1 calc R U . . .
O1 O 0.9614(7) 0.2472(5) 0.1005(7) 0.088(2) Uani 1 1 d . . . . .
O2 O 0.9882(7) 0.0926(5) 0.4320(7) 0.089(3) Uani 1 1 d . . . . .
H2 H 1.0394 0.1233 0.4174 0.133 Uiso 1 1 calc R U . . .
O3 O 1.0731(7) 0.2231(5) 0.3890(7) 0.084(2) Uani 1 1 d . . . . .
O4 O 0.9497(6) 0.3247(5) 0.3883(7) 0.088(3) Uani 1 1 d . . . . .
C1 C 0.6789(10) 0.0994(6) 0.3964(8) 0.061(3) Uani 1 1 d . . . . .
C2 C 0.5867(11) 0.0483(7) 0.3945(8) 0.075(3) Uani 1 1 d . . . . .
H2A H 0.5118 0.0672 0.3859 0.089 Uiso 1 1 calc R U . . .
C3 C 0.6051(12) -0.0304(8) 0.4053(9) 0.083(4) Uani 1 1 d . . . . .
H3 H 0.5427 -0.0645 0.4039 0.100 Uiso 1 1 calc R U . . .
C4 C 0.7166(16) -0.0592(8) 0.4183(10) 0.096(5) Uani 1 1 d . . . . .
H4 H 0.7297 -0.1125 0.4237 0.115 Uiso 1 1 calc R U . . .
C5 C 0.8075(12) -0.0074(7) 0.4231(10) 0.084(4) Uani 1 1 d . . . . .
H5 H 0.8823 -0.0256 0.4347 0.101 Uiso 1 1 calc R U . . .
C6 C 0.7881(10) 0.0711(6) 0.4109(8) 0.063(3) Uani 1 1 d . . . . .
C7 C 0.8860(9) 0.1225(7) 0.4064(9) 0.068(3) Uani 1 1 d . . . . .
C8 C 0.8709(8) 0.1987(6) 0.3756(8) 0.060(3) Uani 1 1 d . . . . .
C9 C 0.7559(8) 0.2277(6) 0.3532(7) 0.052(2) Uani 1 1 d . . . . .
C10 C 0.7138(8) 0.2976(5) 0.3130(7) 0.054(2) Uani 1 1 d . . . . .
C11 C 0.5908(9) 0.2961(6) 0.3235(7) 0.059(2) Uani 1 1 d . . . . .
C12 C 0.5613(9) 0.2249(6) 0.3679(7) 0.062(3) Uani 1 1 d . . . . .
C13 C 0.4479(9) 0.2082(6) 0.3954(9) 0.072(3) Uani 1 1 d . . . . .
H13 H 0.4293 0.1609 0.4248 0.086 Uiso 1 1 calc R U . . .
C14 C 0.3664(10) 0.2634(9) 0.3777(9) 0.082(4) Uani 1 1 d . . . . .
H14 H 0.2906 0.2543 0.3962 0.098 Uiso 1 1 calc R U . . .
C15 C 0.3950(10) 0.3355(7) 0.3311(10) 0.081(3) Uani 1 1 d . . . . .
H15 H 0.3377 0.3726 0.3191 0.097 Uiso 1 1 calc R U . . .
C16 C 0.5052(8) 0.3501(6) 0.3041(9) 0.066(3) Uani 1 1 d . . . . .
H16 H 0.5229 0.3967 0.2726 0.079 Uiso 1 1 calc R U . . .
C17 C 0.7721(9) 0.3540(6) 0.2519(8) 0.063(3) Uani 1 1 d . . . . .
C18 C 0.7590(9) 0.4382(6) 0.2787(9) 0.063(3) Uani 1 1 d . . . . .
C19 C 0.7438(9) 0.4582(6) 0.3730(8) 0.060(3) Uani 1 1 d . . . . .
H19 H 0.7381 0.4199 0.4215 0.072 Uiso 1 1 calc R U . . .
C20 C 0.7362(10) 0.5383(7) 0.3999(9) 0.069(3) Uani 1 1 d . . . . .
H20 H 0.7241 0.5512 0.4661 0.082 Uiso 1 1 calc R U . . .
C21 C 0.7459(9) 0.5951(6) 0.3336(10) 0.068(3) Uani 1 1 d . . . . .
C22 C 0.7553(9) 0.5749(6) 0.2335(9) 0.065(3) Uani 1 1 d . . . . .
H22 H 0.7576 0.6133 0.1848 0.078 Uiso 1 1 calc R U . . .
C23 C 0.7611(9) 0.4969(7) 0.2076(9) 0.069(3) Uani 1 1 d . . . . .
H23 H 0.7666 0.4835 0.1408 0.083 Uiso 1 1 calc R U . . .
C24 C 0.7437(10) 0.6818(6) 0.3606(10) 0.077(3) Uani 1 1 d . . . . .
H24A H 0.6858 0.7078 0.3205 0.115 Uiso 1 1 calc R U . . .
H24B H 0.8179 0.7044 0.3486 0.115 Uiso 1 1 calc R U . . .
H24C H 0.7259 0.6875 0.4297 0.115 Uiso 1 1 calc R U . . .
C26 C 0.8645(10) 0.2577(7) 0.1332(9) 0.071(3) Uani 1 1 d . . . . .
C27 C 0.7758(10) 0.1925(6) 0.1281(8) 0.068(3) Uani 1 1 d . . . . .
C28 C 0.6623(10) 0.2120(9) 0.1073(8) 0.081(4) Uani 1 1 d . . . . .
H28 H 0.6411 0.2637 0.0969 0.097 Uiso 1 1 calc R U . . .
C29 C 0.5812(13) 0.1538(11) 0.1021(10) 0.107(5) Uani 1 1 d . . . . .
H29 H 0.5066 0.1697 0.0844 0.129 Uiso 1 1 calc R U . . .
C30 C 0.5950(14) 0.0731(7) 0.1200(8) 0.077(4) Uani 1 1 d . . . . .
H30 H 0.5374 0.0353 0.1181 0.093 Uiso 1 1 calc R U . . .
C31 C 0.7199(16) 0.0608(8) 0.1422(10) 0.098(5) Uani 1 1 d . . . . .
H31 H 0.7431 0.0100 0.1564 0.118 Uiso 1 1 calc R U . . .
C32 C 0.8056(10) 0.1175(7) 0.1440(9) 0.071(3) Uani 1 1 d . . . . .
C33 C 0.9729(10) 0.2489(7) 0.3840(8) 0.068(3) Uani 1 1 d . . . . .
C34 C 1.0481(12) 0.3776(9) 0.3975(15) 0.120(5) Uani 1 1 d . . . . .
H34A H 1.0736 0.3804 0.4659 0.180 Uiso 1 1 calc R U . . .
H34B H 1.0255 0.4285 0.3747 0.180 Uiso 1 1 calc R U . . .
H34C H 1.1100 0.3586 0.3578 0.180 Uiso 1 1 calc R U . . .

loop_
_atom_site_aniso_label
_atom_site_aniso_U_11
_atom_site_aniso_U_22
_atom_site_aniso_U_33
_atom_site_aniso_U_23
_atom_site_aniso_U_13
_atom_site_aniso_U_12
Br1 0.0940(11) 0.0810(9) 0.1261(13) -0.0007(8) 0.0129(9) 0.0231(7)
N1 0.041(4) 0.057(5) 0.071(6) 0.000(4) 0.013(4) -0.006(4)
C25 0.068(6) 0.055(6) 0.062(7) 0.010(5) 0.010(6) 0.002(5)
O1 0.075(6) 0.093(6) 0.098(6) -0.003(5) 0.020(5) 0.007(5)
O2 0.074(6) 0.092(6) 0.100(7) 0.021(5) -0.010(5) 0.010(4)
O3 0.052(5) 0.093(6) 0.108(7) 0.004(5) 0.005(4) 0.002(4)
O4 0.050(4) 0.068(5) 0.145(8) 0.028(5) -0.009(4) -0.008(4)
C1 0.079(8) 0.059(6) 0.045(6) 0.009(5) 0.004(5) -0.011(6)
C2 0.085(8) 0.072(8) 0.067(8) 0.002(6) 0.019(6) -0.020(6)
C3 0.092(10) 0.080(9) 0.077(9) 0.000(7) 0.009(7) -0.024(7)
C4 0.150(15) 0.069(8) 0.070(9) 0.008(6) 0.025(9) 0.002(9)
C5 0.101(10) 0.065(8) 0.086(9) 0.014(6) -0.003(7) -0.013(7)
C6 0.076(8) 0.060(7) 0.052(6) 0.003(5) 0.002(5) 0.005(6)
C7 0.055(6) 0.078(8) 0.070(7) 0.010(6) -0.004(5) -0.001(6)
C8 0.050(6) 0.068(7) 0.061(7) 0.005(5) 0.012(5) 0.008(5)
C9 0.051(6) 0.062(6) 0.043(6) -0.002(4) 0.001(4) -0.001(5)
C10 0.059(6) 0.053(6) 0.051(6) -0.003(5) 0.007(5) -0.002(4)
C11 0.066(7) 0.065(6) 0.045(6) -0.007(5) -0.007(5) -0.002(5)
C12 0.055(6) 0.076(7) 0.056(6) 0.003(5) 0.003(5) -0.004(5)
C13 0.048(6) 0.059(6) 0.108(9) -0.008(6) 0.004(6) -0.016(5)
C14 0.049(6) 0.118(11) 0.079(9) -0.014(8) 0.004(5) 0.015(7)
C15 0.068(8) 0.069(7) 0.106(10) -0.008(7) -0.002(7) 0.017(6)
C16 0.042(6) 0.068(7) 0.088(8) -0.004(6) -0.002(5) -0.002(5)
C17 0.062(6) 0.051(6) 0.076(7) 0.010(5) 0.009(6) 0.003(5)
C18 0.056(6) 0.055(6) 0.078(8) 0.013(6) 0.011(5) -0.002(5)
C19 0.069(7) 0.056(6) 0.055(7) 0.006(5) 0.005(5) -0.003(5)
C20 0.072(7) 0.073(8) 0.060(7) -0.001(6) -0.001(5) -0.003(6)
C21 0.056(6) 0.057(7) 0.092(9) -0.003(6) -0.010(6) -0.001(5)
C22 0.057(6) 0.060(7) 0.079(8) 0.019(6) 0.011(5) 0.002(5)
C23 0.055(6) 0.080(8) 0.072(8) 0.014(6) 0.014(5) 0.016(5)
C24 0.070(7) 0.062(7) 0.099(9) -0.004(6) -0.002(6) -0.001(5)
C26 0.059(7) 0.088(8) 0.068(8) 0.015(6) 0.002(5) 0.005(6)
C27 0.068(7) 0.068(7) 0.068(7) -0.007(5) 0.018(5) 0.004(6)
C28 0.056(7) 0.128(11) 0.059(8) 0.001(7) -0.004(5) 0.000(7)
C29 0.077(9) 0.169(17) 0.075(9) -0.018(10) 0.004(7) -0.033(10)
C30 0.127(12) 0.056(7) 0.049(7) -0.012(5) 0.007(7) -0.003(7)
C31 0.150(15) 0.075(9) 0.071(9) -0.012(6) 0.017(9) 0.002(9)
C32 0.078(8) 0.064(7) 0.071(8) 0.003(6) 0.001(6) 0.004(6)
C33 0.066(8) 0.075(8) 0.064(7) 0.015(6) 0.004(5) -0.003(6)
C34 0.064(8) 0.105(11) 0.191(17) 0.007(11) -0.012(9) -0.024(8)

loop_
_atom_type_symbol
_atom_type_description
_atom_type_scat_dispersion_real
_atom_type_scat_dispersion_imag
_atom_type_scat_source
C C 0.0033 0.0016 'International Tables Vol C Tables 4.2.6.8 and 6.1.1.4'
H H 0.0000 0.0000 'International Tables Vol C Tables 4.2.6.8 and 6.1.1.4'
N N 0.0061 0.0033 'International Tables Vol C Tables 4.2.6.8 and 6.1.1.4'
O O 0.0106 0.0060 'International Tables Vol C Tables 4.2.6.8 and 6.1.1.4'
Br Br -0.2901 2.4595 'International Tables Vol C Tables 4.2.6.8 and 6.1.1.4'

loop_
_geom_angle_atom_site_label_1
_geom_angle_atom_site_label_2
_geom_angle_atom_site_label_3
_geom_angle
_geom_angle_site_symmetry_1
_geom_angle_site_symmetry_3
_geom_angle_publ_flag
C9 N1 C12 107.1(8) . . ?
C9 N1 C1 120.5(8) . . ?
C12 N1 C1 130.4(8) . . ?
C17 C25 C26 129.4(10) . . ?
C17 C25 H25 115.3 . . ?
C26 C25 H25 115.3 . . ?
C7 O2 H2 109.5 . . ?
C33 O4 C34 117.0(10) . . ?
C6 C1 C2 119.3(11) . . ?
C6 C1 N1 118.9(9) . . ?
C2 C1 N1 121.8(11) . . ?
C3 C2 C1 120.3(13) . . ?
C3 C2 H2A 119.9 . . ?
C1 C2 H2A 119.9 . . ?
C2 C3 C4 120.3(12) . . ?
C2 C3 H3 119.9 . . ?
C4 C3 H3 119.9 . . ?
C5 C4 C3 118.9(13) . . ?
C5 C4 H4 120.6 . . ?
C3 C4 H4 120.6 . . ?
C6 C5 C4 120.3(13) . . ?
C6 C5 H5 119.9 . . ?
C4 C5 H5 119.9 . . ?
C1 C6 C5 121.0(11) . . ?
C1 C6 C7 120.2(10) . . ?
C5 C6 C7 118.6(11) . . ?
O2 C7 C8 123.3(10) . . ?
O2 C7 C6 116.8(10) . . ?
C8 C7 C6 119.9(10) . . ?
C7 C8 C9 119.8(9) . . ?
C7 C8 C33 116.0(10) . . ?
C9 C8 C33 123.4(10) . . ?
C10 C9 N1 109.8(8) . . ?
C10 C9 C8 133.3(9) . . ?
N1 C9 C8 116.7(9) . . ?
C9 C10 C11 106.5(8) . . ?
C9 C10 C17 129.1(9) . . ?
C11 C10 C17 123.0(9) . . ?
C16 C11 C12 119.0(9) . . ?
C16 C11 C10 132.9(10) . . ?
C12 C11 C10 108.0(9) . . ?
C13 C12 C11 121.9(10) . . ?
C13 C12 N1 129.7(10) . . ?
C11 C12 N1 108.3(8) . . ?
C14 C13 C12 117.6(11) . . ?
C14 C13 H13 121.2 . . ?
C12 C13 H13 121.2 . . ?
C13 C14 C15 121.0(11) . . ?
C13 C14 H14 119.5 . . ?
C15 C14 H14 119.5 . . ?
C16 C15 C14 120.4(10) . . ?
C16 C15 H15 119.8 . . ?
C14 C15 H15 119.8 . . ?
C15 C16 C11 120.0(11) . . ?
C15 C16 H16 120.0 . . ?
C11 C16 H16 120.0 . . ?
C25 C17 C10 124.1(9) . . ?
C25 C17 C18 118.6(9) . . ?
C10 C17 C18 117.2(9) . . ?
C19 C18 C23 118.2(10) . . ?
C19 C18 C17 119.7(9) . . ?
C23 C18 C17 122.0(11) . . ?
C18 C19 C20 120.2(10) . . ?
C18 C19 H19 119.9 . . ?
C20 C19 H19 119.9 . . ?
C21 C20 C19 122.1(11) . . ?
C21 C20 H20 119.0 . . ?
C19 C20 H20 119.0 . . ?
C20 C21 C22 118.3(10) . . ?
C20 C21 C24 123.5(12) . . ?
C22 C21 C24 118.2(11) . . ?
C23 C22 C21 119.3(10) . . ?
C23 C22 H22 120.4 . . ?
C21 C22 H22 120.4 . . ?
C22 C23 C18 121.7(11) . . ?
C22 C23 H23 119.1 . . ?
C18 C23 H23 119.1 . . ?
C21 C24 H24A 109.5 . . ?
C21 C24 H24B 109.5 . . ?
H24A C24 H24B 109.5 . . ?
C21 C24 H24C 109.5 . . ?
H24A C24 H24C 109.5 . . ?
H24B C24 H24C 109.5 . . ?
O1 C26 C25 117.7(11) . . ?
O1 C26 C27 119.9(11) . . ?
C25 C26 C27 122.4(10) . . ?
C32 C27 C28 120.2(11) . . ?
C32 C27 C26 121.8(11) . . ?
C28 C27 C26 118.0(11) . . ?
C29 C28 C27 118.8(14) . . ?
C29 C28 H28 120.6 . . ?
C27 C28 H28 120.6 . . ?
C28 C29 C30 129.0(15) . . ?
C28 C29 H29 115.5 . . ?
C30 C29 H29 115.5 . . ?
C29 C30 C31 106.3(12) . . ?
C29 C30 H30 126.9 . . ?
C31 C30 H30 126.9 . . ?
C32 C31 C30 126.5(13) . . ?
C32 C31 H31 116.8 . . ?
C30 C31 H31 116.8 . . ?
C27 C32 C31 119.1(12) . . ?
C27 C32 Br1 125.0(9) . . ?
C31 C32 Br1 115.9(10) . . ?
O3 C33 O4 122.4(10) . . ?
O3 C33 C8 123.0(11) . . ?
O4 C33 C8 114.6(10) . . ?
O4 C34 H34A 109.5 . . ?
O4 C34 H34B 109.5 . . ?
H34A C34 H34B 109.5 . . ?
O4 C34 H34C 109.5 . . ?
H34A C34 H34C 109.5 . . ?
H34B C34 H34C 109.5 . . ?

loop_
_geom_bond_atom_site_label_1
_geom_bond_atom_site_label_2
_geom_bond_distance
_geom_bond_site_symmetry_2
_geom_bond_publ_flag
Br1 C32 1.884(12) . ?
N1 C9 1.403(12) . ?
N1 C12 1.414(13) . ?
N1 C1 1.417(13) . ?
C25 C17 1.335(14) . ?
C25 C26 1.483(16) . ?
C25 H25 0.9300 . ?
O1 C26 1.227(13) . ?
O2 C7 1.327(13) . ?
O2 H2 0.8200 . ?
O3 C33 1.242(13) . ?
O4 C33 1.328(14) . ?
O4 C34 1.459(14) . ?
C1 C6 1.363(15) . ?
C1 C2 1.381(15) . ?
C2 C3 1.374(17) . ?
C2 H2A 0.9300 . ?
C3 C4 1.39(2) . ?
C3 H3 0.9300 . ?
C4 C5 1.377(19) . ?
C4 H4 0.9300 . ?
C5 C6 1.374(16) . ?
C5 H5 0.9300 . ?
C6 C7 1.439(16) . ?
C7 C8 1.382(15) . ?
C8 C9 1.445(14) . ?
C8 C33 1.462(15) . ?
C9 C10 1.398(13) . ?
C10 C11 1.434(14) . ?
C10 C17 1.447(14) . ?
C11 C16 1.378(14) . ?
C11 C12 1.405(14) . ?
C12 C13 1.401(14) . ?
C13 C14 1.355(16) . ?
C13 H13 0.9300 . ?
C14 C15 1.428(18) . ?
C14 H14 0.9300 . ?
C15 C16 1.357(15) . ?
C15 H15 0.9300 . ?
C16 H16 0.9300 . ?
C17 C18 1.496(14) . ?
C18 C19 1.328(14) . ?
C18 C23 1.389(15) . ?
C19 C20 1.424(15) . ?
C19 H19 0.9300 . ?
C20 C21 1.327(16) . ?
C20 H20 0.9300 . ?
C21 C22 1.395(17) . ?
C21 C24 1.531(15) . ?
C22 C23 1.385(15) . ?
C22 H22 0.9300 . ?
C23 H23 0.9300 . ?
C24 H24A 0.9600 . ?
C24 H24B 0.9600 . ?
C24 H24C 0.9600 . ?
C26 C27 1.519(16) . ?
C27 C32 1.348(16) . ?
C27 C28 1.378(16) . ?
C28 C29 1.370(19) . ?
C28 H28 0.9300 . ?
C29 C30 1.41(2) . ?
C29 H29 0.9300 . ?
C30 C31 1.48(2) . ?
C30 H30 0.9300 . ?
C31 C32 1.389(19) . ?
C31 H31 0.9300 . ?
C34 H34A 0.9600 . ?
C34 H34B 0.9600 . ?
C34 H34C 0.9600 . ?

loop_
_geom_hbond_atom_site_label_D
_geom_hbond_atom_site_label_H
_geom_hbond_atom_site_label_A
_geom_hbond_distance_DH
_geom_hbond_distance_HA
_geom_hbond_distance_DA
_geom_hbond_angle_DHA
_geom_hbond_site_symmetry_A
C34 H34B Br1 0.96 2.72 3.632(16) 159.3 2_755
O2 H2 O3 0.82 1.80 2.518(12) 145.5 .
C34 H34B Br1 0.96 2.72 3.632(16) 159.3 2_755
C34 H34B Br1 0.96 2.72 3.632(16) 159.3 2_755

loop_
_geom_torsion_atom_site_label_1
_geom_torsion_atom_site_label_2
_geom_torsion_atom_site_label_3
_geom_torsion_atom_site_label_4
_geom_torsion
_geom_torsion_site_symmetry_1
_geom_torsion_site_symmetry_2
_geom_torsion_site_symmetry_3
_geom_torsion_site_symmetry_4
_geom_torsion_publ_flag
C9 N1 C1 C6 19.2(14) . . . . ?
C12 N1 C1 C6 -178.6(10) . . . . ?
C9 N1 C1 C2 -159.7(9) . . . . ?
C12 N1 C1 C2 2.5(17) . . . . ?
C6 C1 C2 C3 -1.1(16) . . . . ?
N1 C1 C2 C3 177.8(10) . . . . ?
C1 C2 C3 C4 0.1(18) . . . . ?
C2 C3 C4 C5 1.9(19) . . . . ?
C3 C4 C5 C6 -2.8(19) . . . . ?
C2 C1 C6 C5 0.2(16) . . . . ?
N1 C1 C6 C5 -178.8(10) . . . . ?
C2 C1 C6 C7 175.7(10) . . . . ?
N1 C1 C6 C7 -3.2(15) . . . . ?
C4 C5 C6 C1 1.8(18) . . . . ?
C4 C5 C6 C7 -173.8(11) . . . . ?
C1 C6 C7 O2 172.7(10) . . . . ?
C5 C6 C7 O2 -11.6(16) . . . . ?
C1 C6 C7 C8 -7.8(16) . . . . ?
C5 C6 C7 C8 167.8(11) . . . . ?
O2 C7 C8 C9 -177.3(10) . . . . ?
C6 C7 C8 C9 3.2(16) . . . . ?
O2 C7 C8 C33 -7.2(17) . . . . ?
C6 C7 C8 C33 173.4(10) . . . . ?
C12 N1 C9 C10 -5.1(11) . . . . ?
C1 N1 C9 C10 160.8(9) . . . . ?
C12 N1 C9 C8 170.9(8) . . . . ?
C1 N1 C9 C8 -23.3(13) . . . . ?
C7 C8 C9 C10 -173.4(11) . . . . ?
C33 C8 C9 C10 17.3(17) . . . . ?
C7 C8 C9 N1 11.9(14) . . . . ?
C33 C8 C9 N1 -157.5(9) . . . . ?
N1 C9 C10 C11 3.9(11) . . . . ?
C8 C9 C10 C11 -171.2(10) . . . . ?
N1 C9 C10 C17 -162.8(10) . . . . ?
C8 C9 C10 C17 22.2(19) . . . . ?
C9 C10 C11 C16 174.9(11) . . . . ?
C17 C10 C11 C16 -17.5(17) . . . . ?
C9 C10 C11 C12 -1.1(11) . . . . ?
C17 C10 C11 C12 166.5(10) . . . . ?
C16 C11 C12 C13 -1.8(15) . . . . ?
C10 C11 C12 C13 174.8(10) . . . . ?
C16 C11 C12 N1 -178.6(9) . . . . ?
C10 C11 C12 N1 -2.0(11) . . . . ?
C9 N1 C12 C13 -172.2(11) . . . . ?
C1 N1 C12 C13 23.9(18) . . . . ?
C9 N1 C12 C11 4.3(11) . . . . ?
C1 N1 C12 C11 -159.7(10) . . . . ?
C11 C12 C13 C14 0.1(16) . . . . ?
N1 C12 C13 C14 176.1(11) . . . . ?
C12 C13 C14 C15 1.0(18) . . . . ?
C13 C14 C15 C16 -0.5(19) . . . . ?
C14 C15 C16 C11 -1.3(19) . . . . ?
C12 C11 C16 C15 2.4(16) . . . . ?
C10 C11 C16 C15 -173.2(12) . . . . ?
C26 C25 C17 C10 2.5(19) . . . . ?
C26 C25 C17 C18 -179.2(10) . . . . ?
C9 C10 C17 C25 43.9(18) . . . . ?
C11 C10 C17 C25 -120.8(12) . . . . ?
C9 C10 C17 C18 -134.4(11) . . . . ?
C11 C10 C17 C18 60.9(14) . . . . ?
C25 C17 C18 C19 -148.4(11) . . . . ?
C10 C17 C18 C19 29.9(15) . . . . ?
C25 C17 C18 C23 32.1(16) . . . . ?
C10 C17 C18 C23 -149.5(10) . . . . ?
C23 C18 C19 C20 -3.2(16) . . . . ?
C17 C18 C19 C20 177.3(10) . . . . ?
C18 C19 C20 C21 -1.2(17) . . . . ?
C19 C20 C21 C22 4.8(16) . . . . ?
C19 C20 C21 C24 -177.1(10) . . . . ?
C20 C21 C22 C23 -3.8(16) . . . . ?
C24 C21 C22 C23 178.0(10) . . . . ?
C21 C22 C23 C18 -0.6(16) . . . . ?
C19 C18 C23 C22 4.1(16) . . . . ?
C17 C18 C23 C22 -176.4(10) . . . . ?
C17 C25 C26 O1 -145.2(12) . . . . ?
C17 C25 C26 C27 35.6(18) . . . . ?
O1 C26 C27 C32 38.3(16) . . . . ?
C25 C26 C27 C32 -142.5(11) . . . . ?
O1 C26 C27 C28 -142.1(11) . . . . ?
C25 C26 C27 C28 37.1(15) . . . . ?
C32 C27 C28 C29 -0.6(17) . . . . ?
C26 C27 C28 C29 179.8(11) . . . . ?
C27 C28 C29 C30 3(2) . . . . ?
C28 C29 C30 C31 -2.5(18) . . . . ?
C29 C30 C31 C32 -0.6(17) . . . . ?
C28 C27 C32 C31 -2.1(17) . . . . ?
C26 C27 C32 C31 177.5(11) . . . . ?
C28 C27 C32 Br1 179.6(9) . . . . ?
C26 C27 C32 Br1 -0.8(16) . . . . ?
C30 C31 C32 C27 2.8(19) . . . . ?
C30 C31 C32 Br1 -178.8(10) . . . . ?
C34 O4 C33 O3 1.0(17) . . . . ?
C34 O4 C33 C8 179.6(12) . . . . ?
C7 C8 C33 O3 21.0(16) . . . . ?
C9 C8 C33 O3 -169.3(10) . . . . ?
C7 C8 C33 O4 -157.5(10) . . . . ?
C9 C8 C33 O4 12.2(15) . . . . ?
